data_4025346
loop_
_publ_author_name
'Marina Martjuga'
'Dmitry Shabashov'
'Sergey Belyakov'
'Edvards Liepinsh'
'Edgars Suna'

_publ_section_title
;
 Asymmetric Synthesis of 1,3-Diamines by Diastereoselective Reduction of
 Enantiopure N-tert-Butanesulfinylketimines: Unusual Directing Effects of
 the ortho-Substituent
;
_journal_name_full 'Journal of Organic Chemistry'
_journal_page_first 2357
_journal_page_last 2368
_journal_paper_doi 10.1021/jo100173f
_journal_volume 75
_journal_year 2010
_chemical_absolute_configuration ad
_chemical_formula_moiety 'C17 H20 Br N O S'
_chemical_formula_sum 'C17 H20 Br N O S'
_chemical_formula_weight 366.31
_chemical_name_systematic
;
 ?
;
_space_group_IT_number 19
_symmetry_cell_setting orthorhombic
_symmetry_space_group_name_Hall 'P 2ac 2ab'
_symmetry_space_group_name_H-M 'P 21 21 21'
_atom_sites_solution_hydrogens difmap
_atom_sites_solution_primary direct
_atom_sites_solution_secondary difmap
_audit_creation_method SHELXL-97
_cell_angle_alpha 90.00
_cell_angle_beta 90.00
_cell_angle_gamma 90.00
_cell_formula_units_Z 4
_cell_length_a 9.3092(8)
_cell_length_b 12.0749(11)
_cell_length_c 14.8431(14)
_cell_measurement_reflns_used 5230
_cell_measurement_temperature 158(2)
_cell_measurement_theta_max 28.30
_cell_measurement_theta_min 3.90
_cell_volume 1668.5(3)
_computing_cell_refinement 'Bruker SMART'
_computing_data_collection 'Bruker SMART'
_computing_data_reduction 'Bruker SHELXTL'
_computing_molecular_graphics 'Bruker SHELXTL'
_computing_publication_material 'Bruker SHELXTL'
_computing_structure_refinement 'Bruker SHELXTL'
_computing_structure_solution 'Bruker SHELXTL'
_diffrn_ambient_temperature 158(2)
_diffrn_detector_area_resol_mean 0.75
_diffrn_measured_fraction_theta_full 0.997
_diffrn_measured_fraction_theta_max 0.997
_diffrn_measurement_device_type 'CCD area detector'
_diffrn_measurement_method 'phi and omega scans'
_diffrn_radiation_monochromator graphite
_diffrn_radiation_source 'sealed tube'
_diffrn_radiation_type MoK\a
_diffrn_radiation_wavelength 0.71073
_diffrn_reflns_av_R_equivalents 0.0302
_diffrn_reflns_av_sigmaI/netI 0.0216
_diffrn_reflns_limit_h_max 12
_diffrn_reflns_limit_h_min -12
_diffrn_reflns_limit_k_max 16
_diffrn_reflns_limit_k_min -16
_diffrn_reflns_limit_l_max 19
_diffrn_reflns_limit_l_min -19
_diffrn_reflns_number 19135
_diffrn_reflns_theta_full 28.30
_diffrn_reflns_theta_max 28.30
_diffrn_reflns_theta_min 3.51
_exptl_absorpt_coefficient_mu 2.587
_exptl_absorpt_correction_T_max 0.888
_exptl_absorpt_correction_T_min 0.707
_exptl_absorpt_correction_type multi-scan
_exptl_absorpt_process_details 'Blessing, Acta Cryst. (1995) A51 33-38.'
_exptl_crystal_colour colorless
_exptl_crystal_density_diffrn 1.458
_exptl_crystal_density_method 'not measured'
_exptl_crystal_description block
_exptl_crystal_F_000 752
_exptl_crystal_size_max 0.32
_exptl_crystal_size_mid 0.20
_exptl_crystal_size_min 0.20
_refine_diff_density_max 0.261
_refine_diff_density_min -0.341
_refine_diff_density_rms 0.044
_refine_ls_abs_structure_details 'Flack H D (1983), Acta Cryst. A39, 876-881'
_refine_ls_abs_structure_Flack -0.010(7)
_refine_ls_extinction_coef 0.0029(5)
_refine_ls_extinction_expression Fc^*^=kFc[1+0.001xFc^2^\l^3^/sin(2\q)]^-1/4^
_refine_ls_extinction_method SHELXL
_refine_ls_goodness_of_fit_ref 1.036
_refine_ls_hydrogen_treatment refall
_refine_ls_matrix_type full
_refine_ls_number_parameters 272
_refine_ls_number_reflns 4153
_refine_ls_number_restraints 0
_refine_ls_restrained_S_all 1.036
_refine_ls_R_factor_all 0.0247
_refine_ls_R_factor_gt 0.0209
_refine_ls_shift/su_max 0.004
_refine_ls_shift/su_mean 0.000
_refine_ls_structure_factor_coef Fsqd
_refine_ls_weighting_details 'calc w=1/[\s^2^(Fo^2^)+(0.0276P)^2^+0.2300P] where P=(Fo^2^+2Fc^2^)/3'
_refine_ls_weighting_scheme calc
_refine_ls_wR_factor_gt 0.0505
_refine_ls_wR_factor_ref 0.0519
_reflns_number_gt 3861
_reflns_number_total 4153
_reflns_threshold_expression >2sigma(I)
_cod_data_source_file jo100173f_si_017.cif
_cod_data_source_block lat1
_cod_depositor_comments
;
The following automatic conversions were performed:

'_symmetry_cell_setting' value 'Orthorhombic' changed to
'orthorhombic' according to the built-in table from CIF Core
dictionary named 'cif_core.dic' version 2.4.1 from 2010-06-29.

Automatic conversion script
Id: cif_fix_values 1646 2011-03-28 12:23:43Z adriana 
;
_cod_original_sg_symbol_Hall 'P 2ac 2ab '
_cod_original_sg_symbol_H-M 'P 21 21 21 '
_cod_database_code 4025346

loop_
_symmetry_equiv_pos_as_xyz
'x, y, z'
'-x+1/2, -y, z+1/2'
'-x, y+1/2, -z+1/2'
'x+1/2, -y+1/2, -z'

loop_
_atom_site_label
_atom_site_type_symbol
_atom_site_fract_x
_atom_site_fract_y
_atom_site_fract_z
_atom_site_U_iso_or_equiv
_atom_site_adp_type
_atom_site_occupancy
_atom_site_symmetry_multiplicity
_atom_site_calc_flag
_atom_site_refinement_flags
_atom_site_disorder_assembly
_atom_site_disorder_group
Br1 Br 0.184182(17) 0.252463(13) 1.000586(11) 0.03018(6) Uani 1 1 d . . .
S1 S 0.48015(4) 0.15320(3) 0.73044(3) 0.01981(8) Uani 1 1 d . . .
O1 O 0.44575(13) 0.27179(9) 0.71494(9) 0.0299(3) Uani 1 1 d . . .
N1 N 0.32982(15) 0.07733(11) 0.74446(9) 0.0215(3) Uani 1 1 d . . .
H1 H 0.279(2) 0.0847(17) 0.7004(15) 0.026(6) Uiso 1 1 d . . .
C1 C 0.31255(15) 0.13088(12) 0.99181(10) 0.0199(3) Uani 1 1 d . . .
C2 C 0.3842(2) 0.10013(15) 1.07030(12) 0.0256(4) Uani 1 1 d . . .
H2 H 0.366(2) 0.1479(18) 1.1217(14) 0.033(5) Uiso 1 1 d . . .
C3 C 0.4786(2) 0.01179(15) 1.06878(12) 0.0289(4) Uani 1 1 d . . .
H3 H 0.525(2) -0.0022(17) 1.1253(14) 0.030(5) Uiso 1 1 d . . .
C4 C 0.49989(18) -0.04531(14) 0.98891(12) 0.0279(3) Uani 1 1 d . . .
H4 H 0.560(2) -0.1028(18) 0.9836(15) 0.033(6) Uiso 1 1 d . . .
C5 C 0.42866(18) -0.01435(15) 0.91130(11) 0.0236(3) Uani 1 1 d . . .
H5 H 0.4532(19) -0.0517(15) 0.8567(12) 0.019(5) Uiso 1 1 d . . .
C6 C 0.33264(17) 0.07404(13) 0.91067(10) 0.0186(3) Uani 1 1 d . . .
C7 C 0.24666(17) 0.10202(14) 0.82665(11) 0.0191(3) Uani 1 1 d . . .
H7 H 0.2188(17) 0.1760(14) 0.8304(11) 0.018(4) Uiso 1 1 d . . .
C8 C 0.10957(16) 0.03277(14) 0.82379(10) 0.0205(3) Uani 1 1 d . . .
C9 C 0.1163(2) -0.08023(15) 0.80632(11) 0.0245(3) Uani 1 1 d . . .
H9 H 0.206(2) -0.1173(15) 0.7961(12) 0.020(5) Uiso 1 1 d . . .
C10 C -0.0091(2) -0.14326(16) 0.80497(11) 0.0300(4) Uani 1 1 d . . .
H10 H -0.001(3) -0.2195(19) 0.7916(14) 0.044(6) Uiso 1 1 d . . .
C11 C -0.1409(2) -0.09413(18) 0.82077(13) 0.0345(4) Uani 1 1 d . . .
H11 H -0.225(2) -0.1399(17) 0.8187(14) 0.030(5) Uiso 1 1 d . . .
C12 C -0.1484(2) 0.01821(19) 0.83918(13) 0.0336(4) Uani 1 1 d . . .
H12 H -0.234(3) 0.0487(19) 0.8457(16) 0.038(6) Uiso 1 1 d . . .
C13 C -0.0237(2) 0.08112(16) 0.84058(12) 0.0272(4) Uani 1 1 d . . .
H13 H -0.038(2) 0.1526(19) 0.8547(14) 0.038(6) Uiso 1 1 d . . .
C14 C 0.52960(18) 0.09642(13) 0.61933(11) 0.0221(3) Uani 1 1 d . . .
C15 C 0.5621(3) -0.02643(17) 0.62934(15) 0.0377(5) Uani 1 1 d . . .
H15A H 0.478(3) -0.0681(17) 0.6474(15) 0.034(6) Uiso 1 1 d . . .
H15B H 0.635(3) -0.028(2) 0.680(2) 0.072(9) Uiso 1 1 d . . .
H15C H 0.605(3) -0.052(2) 0.5773(17) 0.047(7) Uiso 1 1 d . . .
C16 C 0.4123(2) 0.11981(18) 0.55068(12) 0.0299(4) Uani 1 1 d . . .
H16A H 0.453(2) 0.1074(19) 0.4914(16) 0.043(6) Uiso 1 1 d . . .
H16B H 0.380(2) 0.202(2) 0.5526(14) 0.040(6) Uiso 1 1 d . . .
H16C H 0.337(2) 0.078(2) 0.5588(15) 0.037(6) Uiso 1 1 d . . .
C17 C 0.6653(2) 0.16085(19) 0.59461(14) 0.0327(4) Uani 1 1 d . . .
H17A H 0.741(3) 0.143(2) 0.6352(17) 0.052(7) Uiso 1 1 d . . .
H17B H 0.649(2) 0.243(2) 0.5892(17) 0.050(7) Uiso 1 1 d . . .
H17C H 0.697(2) 0.138(2) 0.5414(17) 0.042(6) Uiso 1 1 d . . .

loop_
_atom_site_aniso_label
_atom_site_aniso_U_11
_atom_site_aniso_U_22
_atom_site_aniso_U_33
_atom_site_aniso_U_23
_atom_site_aniso_U_13
_atom_site_aniso_U_12
Br1 0.03538(9) 0.02566(9) 0.02949(9) -0.00607(8) 0.00350(7) 0.00648(7)
S1 0.01835(16) 0.02202(19) 0.01906(16) -0.00233(15) 0.00124(14) -0.00129(14)
O1 0.0315(6) 0.0197(6) 0.0384(7) -0.0038(5) 0.0088(5) 0.0012(5)
N1 0.0216(7) 0.0274(7) 0.0154(7) -0.0002(5) 0.0011(5) -0.0057(5)
C1 0.0209(7) 0.0176(7) 0.0214(7) 0.0002(6) 0.0011(7) -0.0029(5)
C2 0.0296(9) 0.0285(9) 0.0189(8) -0.0024(7) -0.0021(7) -0.0080(7)
C3 0.0278(8) 0.0324(9) 0.0264(8) 0.0055(7) -0.0105(7) -0.0043(7)
C4 0.0240(8) 0.0275(8) 0.0323(9) 0.0011(7) -0.0049(7) 0.0044(6)
C5 0.0212(7) 0.0253(8) 0.0243(8) -0.0032(7) -0.0019(6) 0.0008(7)
C6 0.0164(7) 0.0219(8) 0.0174(7) 0.0001(6) -0.0002(6) -0.0031(6)
C7 0.0212(7) 0.0211(8) 0.0150(7) 0.0000(6) 0.0001(6) 0.0008(6)
C8 0.0203(7) 0.0278(8) 0.0133(7) 0.0029(6) 0.0001(6) -0.0022(6)
C9 0.0267(8) 0.0295(9) 0.0174(8) -0.0008(7) 0.0000(6) -0.0043(7)
C10 0.0367(10) 0.0327(10) 0.0205(7) -0.0014(7) -0.0009(7) -0.0126(8)
C11 0.0281(9) 0.0495(12) 0.0259(9) -0.0016(8) -0.0016(7) -0.0155(8)
C12 0.0183(8) 0.0536(13) 0.0288(9) -0.0002(9) 0.0008(7) -0.0021(8)
C13 0.0237(8) 0.0327(10) 0.0252(8) 0.0001(7) -0.0013(7) 0.0029(7)
C14 0.0234(7) 0.0238(8) 0.0191(7) -0.0012(6) 0.0056(6) -0.0002(6)
C15 0.0492(13) 0.0270(10) 0.0368(11) -0.0049(8) 0.0107(10) 0.0078(9)
C16 0.0303(10) 0.0405(11) 0.0190(8) 0.0014(7) 0.0000(7) -0.0076(8)
C17 0.0243(9) 0.0398(11) 0.0340(10) -0.0041(9) 0.0102(7) -0.0031(8)

loop_
_atom_type_symbol
_atom_type_description
_atom_type_scat_dispersion_real
_atom_type_scat_dispersion_imag
_atom_type_scat_source
C C 0.0033 0.0016 'International Tables Vol C Tables 4.2.6.8 and 6.1.1.4'
H H 0.0000 0.0000 'International Tables Vol C Tables 4.2.6.8 and 6.1.1.4'
N N 0.0061 0.0033 'International Tables Vol C Tables 4.2.6.8 and 6.1.1.4'
O O 0.0106 0.0060 'International Tables Vol C Tables 4.2.6.8 and 6.1.1.4'
S S 0.1246 0.1234 'International Tables Vol C Tables 4.2.6.8 and 6.1.1.4'
Br Br -0.2901 2.4595 'International Tables Vol C Tables 4.2.6.8 and 6.1.1.4'

loop_
_geom_angle_atom_site_label_1
_geom_angle_atom_site_label_2
_geom_angle_atom_site_label_3
_geom_angle
_geom_angle_site_symmetry_1
_geom_angle_site_symmetry_3
_geom_angle_publ_flag
O1 S1 N1 111.35(7) . . ?
O1 S1 C14 105.88(7) . . ?
N1 S1 C14 96.64(7) . . ?
C7 N1 S1 115.34(11) . . ?
C2 C1 C6 121.69(15) . . ?
C2 C1 Br1 116.78(12) . . ?
C6 C1 Br1 121.53(11) . . ?
C3 C2 C1 119.77(16) . . ?
C2 C3 C4 119.28(16) . . ?
C5 C4 C3 120.68(16) . . ?
C4 C5 C6 121.44(16) . . ?
C5 C6 C1 117.15(14) . . ?
C5 C6 C7 120.93(14) . . ?
C1 C6 C7 121.80(14) . . ?
N1 C7 C6 110.93(13) . . ?
N1 C7 C8 107.76(13) . . ?
C6 C7 C8 109.96(13) . . ?
C9 C8 C13 118.98(16) . . ?
C9 C8 C7 120.35(15) . . ?
C13 C8 C7 120.66(16) . . ?
C8 C9 C10 120.07(18) . . ?
C11 C10 C9 120.43(18) . . ?
C10 C11 C12 119.85(17) . . ?
C11 C12 C13 119.80(18) . . ?
C12 C13 C8 120.85(17) . . ?
C16 C14 C15 112.92(16) . . ?
C16 C14 C17 109.77(15) . . ?
C15 C14 C17 110.83(17) . . ?
C16 C14 S1 110.56(12) . . ?
C15 C14 S1 108.95(12) . . ?
C17 C14 S1 103.40(12) . . ?

loop_
_geom_bond_atom_site_label_1
_geom_bond_atom_site_label_2
_geom_bond_distance
_geom_bond_site_symmetry_2
_geom_bond_publ_flag
Br1 C1 1.8974(15) . ?
S1 O1 1.4853(12) . ?
S1 N1 1.6855(14) . ?
S1 C14 1.8444(16) . ?
N1 C7 1.475(2) . ?
C1 C2 1.393(2) . ?
C1 C6 1.399(2) . ?
C2 C3 1.382(3) . ?
C3 C4 1.386(3) . ?
C4 C5 1.381(2) . ?
C5 C6 1.392(2) . ?
C6 C7 1.520(2) . ?
C7 C8 1.526(2) . ?
C8 C9 1.390(2) . ?
C8 C13 1.394(2) . ?
C9 C10 1.393(2) . ?
C10 C11 1.383(3) . ?
C11 C12 1.386(3) . ?
C12 C13 1.387(3) . ?
C14 C16 1.520(3) . ?
C14 C15 1.521(3) . ?
C14 C17 1.528(2) . ?
